data_1541957
loop_
_publ_author_name
'Borisov, S.V.'
'Klevtsova, R.F.'

_publ_section_title
;
 Crystal Structure of Rare-Earth-Strontium-Apatite
;
_journal_name_full 'Zhurnal Strukturnoi Khimii (Issue-No. from 1981)'
_journal_page_first 629
_journal_page_last 631
_journal_volume 4
_journal_year 1963
_chemical_formula_sum 'Ca4.33 F0.5 H0.5 La0.16 O12.5 P3 Sr0.51'
_chemical_name_systematic 'Ca4.33 Sr.51 La.16 (P O4)3 (O H).5 F.5'
_space_group_IT_number 176
_symmetry_space_group_name_Hall '-P 6c'
_symmetry_space_group_name_H-M 'P 63/m'
_cell_angle_alpha 90
_cell_angle_beta 90
_cell_angle_gamma 120
_cell_formula_units_Z 2
_cell_length_a 9.35
_cell_length_b 9.35
_cell_length_c 6.85
_cell_volume 518.614
_citation_journal_id_ASTM ZSTKAI
_cod_data_source_file Borisov_ZSTKAI_1963_715.cif
_cod_data_source_block H0.5Ca4.33F0.5La0.16O12.5P3Sr0.51
_cod_original_cell_volume 518.6143
_cod_original_formula_sum 'H0.5 Ca4.33 F0.5 La0.16 O12.5 P3 Sr0.51'
_cod_database_code 1541957

loop_
_symmetry_equiv_pos_as_xyz
x,y,z
x-y,x,z+1/2
-y,x-y,z
-x,-y,z+1/2
-x+y,-x,z
y,-x+y,z+1/2
-x,-y,-z
-x+y,-x,-z-1/2
y,-x+y,-z
x,y,-z-1/2
x-y,x,-z
-y,x-y,-z-1/2

loop_
_atom_site_label
_atom_site_type_symbol
_atom_site_fract_x
_atom_site_fract_y
_atom_site_fract_z
_atom_site_occupancy
_atom_site_U_iso_or_equiv
F1 F-1 0 0 0.25 0.5 0.0
O4 O-2 0 0 0.25 0.5 0.0
Ca2 Ca+2 0.3333 0.6667 0 1 0.0
O2 O-2 0.477 0.586 0.75 1 0.0
P1 P+5 0.369 0.4 0.75 1 0.0
Sr1 Sr+2 0.238 0.25 0.25 0.17 0.0
O3 O-2 0.261 0.344 0.571 1 0.0
La1 La+3 0.238 0.25 0.25 0.0533 0.0
Ca1 Ca+2 0.238 0.25 0.25 0.7767 0.0
O1 O-2 0.488 0.325 0.75 1 0.0
